data_7060048
loop_
_publ_author_name
'Wang, Wen-Min'
'Zhang, Tian-Tian'
'Wang, Dan'
'Cui, Jian-Zhong'

_publ_section_title
;
 Structures and magnetic properties of novel Ln(iii)-based pentanuclear
 clusters: magnetic refrigeration and single-molecule magnet behavior
;
_journal_issue 44
_journal_name_full 'New Journal of Chemistry'
_journal_page_first 19351
_journal_page_last 19359
_journal_paper_doi 10.1039/D0NJ04469E
_journal_volume 44
_journal_year 2020
_chemical_formula_moiety 'C71 H86 Gd5 N12 O30, 2[CH4O], 2[CH2Cl2]'
_chemical_formula_sum 'C75 H98 Cl4 Gd5 N12 O32'
_chemical_formula_weight 2607.73
_space_group_crystal_system triclinic
_space_group_IT_number 2
_space_group_name_Hall '-P 1'
_space_group_name_H-M_alt 'P -1'
_atom_sites_solution_hydrogens geom
_audit_creation_date 2020-10-04
_audit_creation_method
;
Olex2 1.2
(compiled 2018.05.29 svn.r3508 for OlexSys, GUI svn.r5506)
;
_audit_update_record
;
2020-10-08 deposited with the CCDC.	2020-10-13 downloaded from the CCDC.
;
_cell_angle_alpha 86.122(3)
_cell_angle_beta 74.422(3)
_cell_angle_gamma 89.583(3)
_cell_formula_units_Z 2
_cell_length_a 14.5276(9)
_cell_length_b 15.8334(10)
_cell_length_c 20.5190(12)
_cell_measurement_reflns_used 9978
_cell_measurement_temperature 150(2)
_cell_measurement_theta_max 26.47
_cell_measurement_theta_min 2.33
_cell_volume 4535.7(5)
_computing_cell_refinement 'SAINT v8.37A (Bruker, 2015)'
_computing_data_collection 'Bruker APEX2'
_computing_data_reduction 'SAINT v8.37A (Bruker, 2015)'
_computing_molecular_graphics 'Olex2 (Dolomanov et al., 2009)'
_computing_publication_material 'Olex2 (Dolomanov et al., 2009)'
_computing_structure_refinement 'XL (Sheldrick, 2008)'
_computing_structure_solution 'SHELXS-97 (Sheldrick 2008)'
_diffrn_ambient_temperature 150.02
_diffrn_measured_fraction_theta_full 0.978
_diffrn_measured_fraction_theta_max 0.979
_diffrn_measurement_device_type 'Bruker APEX-II CCD'
_diffrn_measurement_method '\f and \w scans'
_diffrn_radiation_type MoK\a
_diffrn_radiation_wavelength 0.71073
_diffrn_reflns_av_R_equivalents 0.1043
_diffrn_reflns_av_unetI/netI 0.0805
_diffrn_reflns_Laue_measured_fraction_full 0.978
_diffrn_reflns_Laue_measured_fraction_max 0.979
_diffrn_reflns_limit_h_max 18
_diffrn_reflns_limit_h_min -18
_diffrn_reflns_limit_k_max 19
_diffrn_reflns_limit_k_min -19
_diffrn_reflns_limit_l_max 25
_diffrn_reflns_limit_l_min -25
_diffrn_reflns_number 80003
_diffrn_reflns_point_group_measured_fraction_full 0.978
_diffrn_reflns_point_group_measured_fraction_max 0.979
_diffrn_reflns_theta_full 25.242
_diffrn_reflns_theta_max 26.371
_diffrn_reflns_theta_min 2.066
_diffrn_standards_number 0
_exptl_absorpt_coefficient_mu 3.685
_exptl_absorpt_correction_T_max 0.7454
_exptl_absorpt_correction_T_min 0.5918
_exptl_absorpt_correction_type multi-scan
_exptl_absorpt_process_details
;
SADABS-2016/2 (Bruker,2016/2) was used for absorption correction.
wR2(int) was 0.0908 before and 0.0672 after correction.
The Ratio of minimum to maximum transmission is 0.7939.
The \l/2 correction factor is Not present.
;
_exptl_crystal_colour yellow
_exptl_crystal_density_diffrn 1.909
_exptl_crystal_description block
_exptl_crystal_F_000 2312
_exptl_crystal_size_max 0.26
_exptl_crystal_size_mid 0.21
_exptl_crystal_size_min 0.15
_refine_diff_density_max 1.821
_refine_diff_density_min -1.408
_refine_diff_density_rms 0.265
_refine_ls_extinction_method none
_refine_ls_goodness_of_fit_ref 1.037
_refine_ls_hydrogen_treatment constr
_refine_ls_matrix_type full
_refine_ls_number_parameters 1085
_refine_ls_number_reflns 18172
_refine_ls_number_restraints 30
_refine_ls_restrained_S_all 1.037
_refine_ls_R_factor_all 0.1063
_refine_ls_R_factor_gt 0.0550
_refine_ls_shift/su_max 0.002
_refine_ls_shift/su_mean 0.000
_refine_ls_structure_factor_coef Fsqd
_refine_ls_weighting_details 'w=1/[\s^2^(Fo^2^)+(0.0774P)^2^+14.9694P] where P=(Fo^2^+2Fc^2^)/3'
_refine_ls_weighting_scheme calc
_refine_ls_wR_factor_gt 0.1367
_refine_ls_wR_factor_ref 0.1647
_reflns_Friedel_coverage 0.000
_reflns_number_gt 11294
_reflns_number_total 18172
_reflns_threshold_expression 'I > 2\s(I)'
_cod_data_source_file d0nj04469e2.cif
_cod_data_source_block 3
_cod_depositor_comments 'Adding full bibliography for 7060044--7060049.cif.'
_cod_original_formula_sum 'C75 H98 Gd5 N12 O32 Cl4'
_cod_database_code 7060048
_shelx_shelxl_version_number 2018/3
_shelx_space_group_comment
;
The symmetry employed for this shelxl refinement is uniquely defined
by the following loop, which should always be used as a source of
symmetry information in preference to the above space-group names.
They are only intended as comments.
;
_shelx_estimated_absorpt_t_max 0.608
_shelx_estimated_absorpt_t_min 0.447
_olex2_refinement_description
;
1. Fixed Uiso
 At 1.2 times of:
  All C(H) groups, All C(H,H) groups
 At 1.5 times of:
  All C(H,H,H) groups, All O(H) groups
2. Uiso/Uaniso restraints and constraints
Uanis(C60) \\sim Ueq, Uanis(C57) \\sim Ueq: with sigma of 0.01 and sigma for
terminal atoms of 0.02
Uanis(C27) \\sim Ueq: with sigma of 0.01 and sigma for terminal atoms of 0.02
Uanis(C18) \\sim Ueq, Uanis(C30) \\sim Ueq: with sigma of 0.01 and sigma for
terminal atoms of 0.02
3.a Secondary CH2 refined with riding coordinates:
 C9(H9A,H9B), C27(H27A,H27B), C18(H18A,H18B), C36(H36A,H36B), C59(H59A,H59B)
3.b Aromatic/amide H refined with riding coordinates:
 C25(H25), C7(H7), C69(H69), C49(H49), C54(H54), C34(H34), C64(H64), C24(H24),
 C15(H15), C6(H6), C31(H31), C22(H22), C16(H16), C4(H4), C13(H13A), C33(H33),
 C44(H44), C39(H39)
3.c Idealised Me refined as rotating group:
 C51(H51A,H51B,H51C), C52(H52A,H52B,H52C), C2(H2A,H2B,H2C), C11(H11A,H11B,
 H11C), C56(H56A,H56B,H56C), C71(H71A,H71B,H71C), C66(H66A,H66B,H66C), C20(H20A,
 H20B,H20C), C47(H47A,H47B,H47C), C41(H41A,H41B,H41C), C29(H29A,H29B,H29C),
 C67(H67A,H67B,H67C), C62(H62A,H62B,H62C), C57(H57A,H57B,H57C), C46(H46A,H46B,
 H46C), C42(H42A,H42B,H42C), C37(H37A,H37B,H37C), C61(H61A,H61B,H61C)
3.d Idealised tetrahedral OH refined as rotating group:
 O1(H1), O9(H9), O5(H5), O13(H13)
;
_olex2_submission_special_instructions 'No special instructions were received'

loop_
_space_group_symop_operation_xyz
'x, y, z'
'-x, -y, -z'

loop_
_atom_site_label
_atom_site_type_symbol
_atom_site_fract_x
_atom_site_fract_y
_atom_site_fract_z
_atom_site_U_iso_or_equiv
_atom_site_adp_type
_atom_site_occupancy
_atom_site_site_symmetry_order
_atom_site_calc_flag
_atom_site_refinement_flags_posn
_atom_site_refinement_flags_adp
_atom_site_refinement_flags_occupancy
_atom_site_disorder_assembly
_atom_site_disorder_group
Gd2 Gd 0.31269(4) -0.07619(3) 0.71666(2) 0.03288(13) Uani 1 1 d . . . . .
Gd4 Gd 0.46708(4) 0.25760(3) 0.81558(2) 0.03221(13) Uani 1 1 d . . . . .
Gd3 Gd 0.32343(4) 0.17057(3) 0.69697(2) 0.03285(13) Uani 1 1 d . . . . .
Gd5 Gd 0.67670(4) 0.39678(3) 0.77764(3) 0.03611(14) Uani 1 1 d . . . . .
Gd1 Gd 0.11362(4) -0.22672(3) 0.75404(3) 0.03667(14) Uani 1 1 d . . . . .
O16 O 0.1592(5) -0.0938(4) 0.7050(3) 0.0365(16) Uani 1 1 d . . . . .
O25 O 0.5763(6) 0.5122(4) 0.8157(4) 0.0436(18) Uani 1 1 d . . . . .
O20 O 0.1560(6) -0.2671(5) 0.6403(4) 0.0481(19) Uani 1 1 d . . . . .
O14 O 0.3155(5) 0.2518(4) 0.7927(3) 0.0326(15) Uani 1 1 d . . . . .
O24 O 0.3021(5) 0.3102(4) 0.6588(3) 0.0396(17) Uani 1 1 d . . . . .
O8 O 0.2708(5) 0.0488(4) 0.7675(3) 0.0303(15) Uani 1 1 d . . . . .
O10 O 0.3701(5) 0.0425(4) 0.6413(3) 0.0344(16) Uani 1 1 d . . . . .
O4 O 0.4677(5) 0.1770(4) 0.7258(3) 0.0342(16) Uani 1 1 d . . . . .
O23 O 0.2329(5) 0.1654(5) 0.6182(3) 0.0413(18) Uani 1 1 d . . . . .
O12 O 0.5472(5) 0.3651(4) 0.7408(3) 0.0379(17) Uani 1 1 d . . . . .
O6 O 0.6407(5) 0.2460(4) 0.7979(3) 0.0333(15) Uani 1 1 d . . . . .
O30 O 0.5402(5) 0.3478(4) 0.8823(3) 0.0352(16) Uani 1 1 d . . . . .
O28 O 0.7168(7) 0.4979(5) 0.6879(4) 0.056(2) Uani 1 1 d . . . . .
O2 O 0.2105(5) -0.1557(4) 0.8148(3) 0.0358(16) Uani 1 1 d . . . . .
O18 O -0.0008(6) -0.1618(5) 0.8388(4) 0.049(2) Uani 1 1 d . . . . .
O22 O 0.4647(5) -0.1241(5) 0.6665(4) 0.0434(18) Uani 1 1 d . . . . .
O21 O 0.2971(5) -0.2284(4) 0.7065(3) 0.0385(17) Uani 1 1 d . . . . .
O26 O 0.7668(6) 0.4902(5) 0.8242(4) 0.053(2) Uani 1 1 d . . . . .
O17 O -0.0258(6) -0.2227(6) 0.7208(5) 0.060(2) Uani 1 1 d . . . . .
O29 O 0.3747(5) 0.2424(5) 0.9273(4) 0.0417(18) Uani 1 1 d . . . . .
O7 O 0.3520(5) 0.0719(4) 0.8730(3) 0.0341(16) Uani 1 1 d . . . . .
O11 O 0.5012(6) 0.3220(5) 0.6182(3) 0.0416(18) Uani 1 1 d . . . . .
O19 O 0.0781(5) -0.3747(5) 0.7577(4) 0.0467(19) Uani 1 1 d . . . . .
O1 O 0.0871(6) -0.3796(5) 0.8883(5) 0.059(2) Uani 1 1 d . . . . .
H1 H 0.051675 -0.371937 0.927128 0.088 Uiso 1 1 calc GR . . . .
O3 O 0.5026(5) 0.0072(5) 0.7509(4) 0.0415(18) Uani 1 1 d . . . . .
O9 O 0.2936(6) -0.1567(5) 0.5585(4) 0.050(2) Uani 1 1 d . . . . .
H9 H 0.265179 -0.192930 0.588900 0.075 Uiso 1 1 calc GR . . . .
O27 O 0.8104(6) 0.3471(5) 0.6989(4) 0.050(2) Uani 1 1 d . . . . .
C1 C 0.1960(9) -0.2791(7) 0.8893(5) 0.043(3) Uani 1 1 d . . . . .
C25 C 0.5789(10) 0.4381(8) 0.5651(6) 0.055(3) Uani 1 1 d . . . . .
H25 H 0.607599 0.492849 0.557202 0.066 Uiso 1 1 calc R . . . .
N6 N 0.5322(6) 0.1290(5) 0.8779(4) 0.036(2) Uani 1 1 d . . . . .
O15 O 0.0962(5) 0.0788(5) 0.7204(3) 0.0381(17) Uani 1 1 d . . . . .
C51 C 0.6125(8) -0.1922(8) 0.6212(6) 0.053(3) Uani 1 1 d . . . . .
H51A H 0.626251 -0.181251 0.571962 0.080 Uiso 1 1 calc GR . . . .
H51B H 0.639577 -0.246705 0.631585 0.080 Uiso 1 1 calc GR . . . .
H51C H 0.640921 -0.147046 0.640156 0.080 Uiso 1 1 calc GR . . . .
O5 O 0.8524(6) 0.3463(6) 0.8619(5) 0.060(2) Uani 1 1 d . . . . .
H5 H 0.851758 0.399434 0.857187 0.090 Uiso 1 1 calc GR . . . .
N9 N 0.4424(7) 0.1796(6) 0.5690(4) 0.042(2) Uani 1 1 d . . . . .
N8 N 0.4243(6) 0.1095(6) 0.5337(4) 0.038(2) Uani 1 1 d . . . . .
N12 N 0.1502(6) 0.2281(6) 0.7688(4) 0.038(2) Uani 1 1 d . . . . .
N5 N 0.6225(6) 0.1421(5) 0.8868(4) 0.036(2) Uani 1 1 d . . . . .
N4 N 0.7742(6) 0.3132(6) 0.8450(4) 0.038(2) Uani 1 1 d . . . . .
C7 C 0.6537(9) 0.0371(8) 0.7458(6) 0.052(3) Uani 1 1 d . . . . .
H7 H 0.714323 0.064715 0.734514 0.062 Uiso 1 1 calc R . . . .
N10 N 0.3576(7) 0.3910(6) 0.8378(4) 0.042(2) Uani 1 1 d . . . . .
N11 N 0.1624(7) 0.3002(6) 0.8027(5) 0.042(2) Uani 1 1 d . . . . .
C26 C 0.5353(9) 0.3985(7) 0.6256(5) 0.042(3) Uani 1 1 d . . . . .
C52 C 0.1524(9) 0.1806(8) 0.5326(6) 0.052(3) Uani 1 1 d . . . . .
H52A H 0.193902 0.141820 0.502956 0.077 Uiso 1 1 calc GR . . . .
H52B H 0.133105 0.226760 0.504982 0.077 Uiso 1 1 calc GR . . . .
H52C H 0.095461 0.149854 0.560340 0.077 Uiso 1 1 calc GR . . . .
N2 N 0.3347(7) -0.1950(6) 0.8618(4) 0.041(2) Uani 1 1 d . . . . .
C21 C 0.3878(7) 0.0456(7) 0.5747(5) 0.034(2) Uani 1 1 d . . . . .
O13 O 0.3819(6) 0.4663(5) 0.8606(5) 0.056(2) Uani 1 1 d . . . . .
H13 H 0.440673 0.466848 0.857809 0.084 Uiso 1 1 calc GR . . . .
C68 C 0.3847(9) 0.2579(8) 0.9847(6) 0.048(3) Uani 1 1 d . . . . .
N1 N 0.1354(7) -0.3054(6) 0.8607(5) 0.045(2) Uani 1 1 d . . . . .
C14 C 0.3932(8) 0.0389(7) 0.9232(5) 0.039(2) Uani 1 1 d . . . . .
N7 N 0.3238(6) -0.0893(6) 0.5882(4) 0.038(2) Uani 1 1 d . . . . .
C3 C 0.2492(8) -0.2030(7) 0.8542(5) 0.037(2) Uani 1 1 d . . . . .
N3 N 0.3850(6) -0.1298(6) 0.8168(5) 0.041(2) Uani 1 1 d . . . . .
C23 C 0.5259(9) 0.3118(8) 0.5500(5) 0.046(3) Uani 1 1 d . . . . .
C70 C 0.5253(8) 0.3574(7) 0.9464(5) 0.041(3) Uani 1 1 d . . . . .
C12 C 0.6673(8) 0.2034(6) 0.8460(5) 0.037(2) Uani 1 1 d . . . . .
C50 C 0.5063(8) -0.1946(7) 0.6519(5) 0.037(2) Uani 1 1 d . . . . .
C53 C 0.2061(8) 0.2169(8) 0.5785(5) 0.042(3) Uani 1 1 d . . . . .
C69 C 0.4511(10) 0.3140(8) 0.9957(6) 0.056(3) Uani 1 1 d . . . . .
H69 H 0.446016 0.324352 1.041571 0.067 Uiso 1 1 calc R . . . .
C49 C 0.4565(8) -0.2732(7) 0.6609(5) 0.039(2) Uani 1 1 d . . . . .
H49 H 0.493644 -0.321517 0.646759 0.047 Uiso 1 1 calc R . . . .
C30 C 0.2471(8) 0.3066(7) 0.8109(5) 0.038(2) Uani 1 1 d . U . . .
C65 C 0.7893(11) 0.5134(8) 0.6377(6) 0.058(4) Uani 1 1 d . . . . .
C60 C 0.7610(10) 0.5691(9) 0.8321(7) 0.066(4) Uani 1 1 d . U . . .
C54 C 0.2239(9) 0.3042(7) 0.5735(6) 0.048(3) Uani 1 1 d . . . . .
H54 H 0.203201 0.337740 0.540023 0.057 Uiso 1 1 calc R . . . .
C34 C -0.0364(8) 0.0482(7) 0.6943(5) 0.040(3) Uani 1 1 d . . . . .
H34 H -0.081753 0.019332 0.677800 0.048 Uiso 1 1 calc R . . . .
C10 C 0.7560(8) 0.2341(7) 0.8616(5) 0.040(3) Uani 1 1 d . . . . .
C55 C 0.2693(8) 0.3450(7) 0.6136(5) 0.038(2) Uani 1 1 d . . . . .
C2 C 0.2187(10) -0.3251(8) 0.9499(6) 0.055(3) Uani 1 1 d . . . . .
H2A H 0.162777 -0.324237 0.989221 0.082 Uiso 1 1 calc GR . . . .
H2B H 0.272785 -0.297012 0.959789 0.082 Uiso 1 1 calc GR . . . .
H2C H 0.235122 -0.383828 0.939943 0.082 Uiso 1 1 calc GR . . . .
C11 C 0.8097(8) 0.1785(8) 0.9016(6) 0.045(3) Uani 1 1 d . . . . .
H11A H 0.878568 0.185653 0.881180 0.068 Uiso 1 1 calc GR . . . .
H11B H 0.791465 0.119133 0.900939 0.068 Uiso 1 1 calc GR . . . .
H11C H 0.793671 0.194658 0.948556 0.068 Uiso 1 1 calc GR . . . .
C64 C 0.8658(9) 0.4585(8) 0.6140(6) 0.051(3) Uani 1 1 d . . . . .
H64 H 0.915296 0.476205 0.574927 0.062 Uiso 1 1 calc R . . . .
C24 C 0.5733(10) 0.3807(8) 0.5150(6) 0.056(3) Uani 1 1 d . . . . .
H24 H 0.597848 0.389468 0.467187 0.067 Uiso 1 1 calc R . . . .
C15 C 0.3319(8) -0.0177(7) 0.9652(6) 0.046(3) Uani 1 1 d . . . . .
H15 H 0.341950 -0.048389 1.004118 0.055 Uiso 1 1 calc R . . . .
C58 C 0.5958(11) 0.5904(7) 0.8185(5) 0.053(3) Uani 1 1 d . . . . .
C6 C 0.6285(9) -0.0390(8) 0.7875(6) 0.051(3) Uani 1 1 d . . . . .
H6 H 0.668043 -0.072074 0.809093 0.061 Uiso 1 1 calc R . . . .
C8 C 0.5761(8) 0.0639(7) 0.7248(5) 0.042(3) Uani 1 1 d . . . . .
C9 C 0.5525(8) 0.1408(7) 0.6877(5) 0.041(3) Uani 1 1 d . . . . .
H9A H 0.605688 0.182393 0.678835 0.049 Uiso 1 1 calc R . . . .
H9B H 0.544205 0.125977 0.643466 0.049 Uiso 1 1 calc R . . . .
C28 C 0.2703(8) 0.3855(7) 0.8389(6) 0.042(3) Uani 1 1 d . . . . .
C5 C 0.5360(9) -0.0545(7) 0.7899(6) 0.047(3) Uani 1 1 d . . . . .
C19 C 0.3584(8) -0.0276(7) 0.5440(5) 0.042(3) Uani 1 1 d . . . . .
C31 C 0.0634(8) 0.2168(7) 0.7673(5) 0.040(3) Uani 1 1 d . . . . .
H31 H 0.017373 0.257877 0.785659 0.048 Uiso 1 1 calc R . . . .
C56 C 0.2854(10) 0.4390(8) 0.6010(7) 0.059(3) Uani 1 1 d . . . . .
H56A H 0.262141 0.466139 0.643827 0.089 Uiso 1 1 calc GR . . . .
H56B H 0.250679 0.461097 0.568762 0.089 Uiso 1 1 calc GR . . . .
H56C H 0.353834 0.450989 0.582242 0.089 Uiso 1 1 calc GR . . . .
C27 C 0.5138(8) 0.4241(6) 0.6967(5) 0.037(2) Uani 1 1 d . U . . .
H27A H 0.543589 0.480118 0.696690 0.044 Uiso 1 1 calc R . . . .
H27B H 0.443768 0.430037 0.714599 0.044 Uiso 1 1 calc R . . . .
C18 C 0.2099(7) 0.0511(7) 0.8349(5) 0.034(2) Uani 1 1 d . U . . .
H18A H 0.157186 0.009324 0.841815 0.041 Uiso 1 1 calc R . . . .
H18B H 0.181474 0.108000 0.841321 0.041 Uiso 1 1 calc R . . . .
C71 C 0.5915(8) 0.4161(7) 0.9676(5) 0.042(3) Uani 1 1 d . . . . .
H71A H 0.655390 0.391432 0.958657 0.063 Uiso 1 1 calc GR . . . .
H71B H 0.567219 0.424050 1.016171 0.063 Uiso 1 1 calc GR . . . .
H71C H 0.594951 0.470887 0.941818 0.063 Uiso 1 1 calc GR . . . .
C22 C 0.4959(8) 0.2366(7) 0.5279(5) 0.042(3) Uani 1 1 d . . . . .
H22 H 0.515740 0.227381 0.480943 0.051 Uiso 1 1 calc R . . . .
C66 C 0.7911(12) 0.6018(8) 0.6001(6) 0.076(5) Uani 1 1 d . . . . .
H66A H 0.736868 0.606347 0.580171 0.113 Uiso 1 1 calc GR . . . .
H66B H 0.850908 0.609260 0.564063 0.113 Uiso 1 1 calc GR . . . .
H66C H 0.786583 0.645663 0.632230 0.113 Uiso 1 1 calc GR . . . .
C17 C 0.2645(7) 0.0316(6) 0.8851(5) 0.032(2) Uani 1 1 d . . . . .
C32 C 0.0325(8) 0.1440(8) 0.7389(5) 0.044(3) Uani 1 1 d . . . . .
C36 C 0.1126(8) -0.0484(7) 0.6619(5) 0.039(2) Uani 1 1 d . . . . .
H36A H 0.071816 -0.088360 0.646672 0.047 Uiso 1 1 calc R . . . .
H36B H 0.161465 -0.025251 0.621234 0.047 Uiso 1 1 calc R . . . .
C16 C 0.2508(8) -0.0226(7) 0.9407(5) 0.036(2) Uani 1 1 d . . . . .
H16 H 0.196176 -0.057641 0.959837 0.044 Uiso 1 1 calc R . . . .
C48 C 0.3606(8) -0.2864(6) 0.6879(5) 0.033(2) Uani 1 1 d . . . . .
C20 C 0.3635(9) -0.0261(7) 0.4706(5) 0.044(3) Uani 1 1 d . . . . .
H20A H 0.303283 -0.004962 0.463302 0.065 Uiso 1 1 calc GR . . . .
H20B H 0.374464 -0.083518 0.455313 0.065 Uiso 1 1 calc GR . . . .
H20C H 0.416246 0.011148 0.444902 0.065 Uiso 1 1 calc GR . . . .
C4 C 0.4694(8) -0.1190(7) 0.8271(6) 0.046(3) Uani 1 1 d . . . . .
H4 H 0.487240 -0.155249 0.860411 0.055 Uiso 1 1 calc R . . . .
C35 C 0.0525(7) 0.0221(7) 0.6928(5) 0.036(2) Uani 1 1 d . . . . .
C13 C 0.4876(8) 0.0673(7) 0.9189(5) 0.041(3) Uani 1 1 d . . . . .
H13A H 0.520290 0.039016 0.948287 0.049 Uiso 1 1 calc R . . . .
C47 C 0.3240(8) -0.3764(7) 0.6991(7) 0.050(3) Uani 1 1 d . . . . .
H47A H 0.301742 -0.391840 0.747917 0.076 Uiso 1 1 calc GR . . . .
H47B H 0.375479 -0.414265 0.678180 0.076 Uiso 1 1 calc GR . . . .
H47C H 0.270834 -0.381575 0.678610 0.076 Uiso 1 1 calc GR . . . .
C33 C -0.0501(9) 0.1269(8) 0.7249(6) 0.051(3) Uani 1 1 d . . . . .
H33 H -0.106150 0.160284 0.733711 0.061 Uiso 1 1 calc R . . . .
C44 C 0.0869(10) -0.4024(8) 0.6437(7) 0.060(4) Uani 1 1 d . . . . .
H44 H 0.069152 -0.442090 0.616500 0.072 Uiso 1 1 calc R . . . .
C41 C -0.1049(10) -0.0554(9) 0.8905(8) 0.075(4) Uani 1 1 d . . . . .
H41A H -0.104860 -0.081790 0.935097 0.113 Uiso 1 1 calc GR . . . .
H41B H -0.169019 -0.034432 0.891883 0.113 Uiso 1 1 calc GR . . . .
H41C H -0.059089 -0.008011 0.878702 0.113 Uiso 1 1 calc GR . . . .
C43 C 0.0665(8) -0.4235(8) 0.7125(7) 0.052(3) Uani 1 1 d . . . . .
C63 C 0.8713(9) 0.3790(8) 0.6461(6) 0.049(3) Uani 1 1 d . . . . .
C40 C -0.0765(9) -0.1208(8) 0.8372(7) 0.055(3) Uani 1 1 d . . . . .
C29 C 0.1972(9) 0.4491(9) 0.8657(8) 0.073(4) Uani 1 1 d . . . . .
H29A H 0.211425 0.473999 0.904351 0.110 Uiso 1 1 calc GR . . . .
H29B H 0.133998 0.421709 0.880304 0.110 Uiso 1 1 calc GR . . . .
H29C H 0.197597 0.493707 0.830054 0.110 Uiso 1 1 calc GR . . . .
C59 C 0.6842(10) 0.6208(8) 0.8239(7) 0.061(4) Uani 1 1 d . . . . .
H59A H 0.669129 0.657366 0.862578 0.073 Uiso 1 1 calc R . . . .
H59B H 0.710334 0.658664 0.782742 0.073 Uiso 1 1 calc R . . . .
C45 C 0.1313(10) -0.3278(9) 0.6110(7) 0.056(3) Uani 1 1 d . . . . .
C38 C -0.1029(9) -0.1815(9) 0.7365(8) 0.063(4) Uani 1 1 d . . . . .
C67 C 0.3120(11) 0.2113(10) 1.0458(6) 0.075(5) Uani 1 1 d . . . . .
H67A H 0.250486 0.240276 1.054347 0.112 Uiso 1 1 calc GR . . . .
H67B H 0.335956 0.211399 1.086094 0.112 Uiso 1 1 calc GR . . . .
H67C H 0.303588 0.152778 1.035464 0.112 Uiso 1 1 calc GR . . . .
C62 C 0.9523(10) 0.3218(10) 0.6138(7) 0.072(4) Uani 1 1 d . . . . .
H62A H 0.992536 0.310266 0.644754 0.108 Uiso 1 1 calc GR . . . .
H62B H 0.990705 0.349770 0.571239 0.108 Uiso 1 1 calc GR . . . .
H62C H 0.926014 0.268487 0.604599 0.108 Uiso 1 1 calc GR . . . .
C57 C 0.5167(12) 0.6524(8) 0.8183(7) 0.072(4) Uani 1 1 d . U . . .
H57A H 0.485917 0.639464 0.782995 0.108 Uiso 1 1 calc GR . . . .
H57B H 0.543347 0.709978 0.809014 0.108 Uiso 1 1 calc GR . . . .
H57C H 0.469420 0.647958 0.862577 0.108 Uiso 1 1 calc GR . . . .
C46 C 0.1526(13) -0.3155(11) 0.5341(7) 0.090(5) Uani 1 1 d . . . . .
H46A H 0.101676 -0.282267 0.522045 0.136 Uiso 1 1 calc GR . . . .
H46B H 0.156033 -0.370834 0.514930 0.136 Uiso 1 1 calc GR . . . .
H46C H 0.213810 -0.285453 0.515860 0.136 Uiso 1 1 calc GR . . . .
C42 C 0.0307(11) -0.5123(8) 0.7394(7) 0.069(4) Uani 1 1 d . . . . .
H42A H 0.078481 -0.553526 0.718719 0.104 Uiso 1 1 calc GR . . . .
H42B H -0.029319 -0.523143 0.728056 0.104 Uiso 1 1 calc GR . . . .
H42C H 0.019813 -0.517558 0.788742 0.104 Uiso 1 1 calc GR . . . .
C39 C -0.1320(10) -0.1308(10) 0.7928(8) 0.071(4) Uani 1 1 d . . . . .
H39 H -0.191593 -0.102714 0.800282 0.085 Uiso 1 1 calc R . . . .
C37 C -0.1692(11) -0.1887(12) 0.6911(10) 0.107(7) Uani 1 1 d . . . . .
H37A H -0.131583 -0.185348 0.643530 0.160 Uiso 1 1 calc GR . . . .
H37B H -0.215085 -0.142299 0.698374 0.160 Uiso 1 1 calc GR . . . .
H37C H -0.203658 -0.242979 0.702043 0.160 Uiso 1 1 calc GR . . . .
C61 C 0.8418(12) 0.6104(12) 0.8554(11) 0.119(8) Uani 1 1 d . . . . .
H61A H 0.869587 0.567960 0.881280 0.178 Uiso 1 1 calc GR . . . .
H61B H 0.815558 0.656631 0.884108 0.178 Uiso 1 1 calc GR . . . .
H61C H 0.891334 0.632934 0.815639 0.178 Uiso 1 1 calc GR . . . .

loop_
_atom_site_aniso_label
_atom_site_aniso_U_11
_atom_site_aniso_U_22
_atom_site_aniso_U_33
_atom_site_aniso_U_23
_atom_site_aniso_U_13
_atom_site_aniso_U_12
Gd2 0.0354(3) 0.0306(3) 0.0339(3) -0.0061(2) -0.0106(2) 0.0036(2)
Gd4 0.0371(3) 0.0317(3) 0.0283(3) -0.0040(2) -0.0093(2) 0.0031(2)
Gd3 0.0392(3) 0.0309(3) 0.0293(3) -0.0042(2) -0.0101(2) 0.0036(2)
Gd5 0.0423(3) 0.0296(3) 0.0335(3) -0.0007(2) -0.0055(2) 0.0002(2)
Gd1 0.0342(3) 0.0350(3) 0.0414(3) -0.0081(2) -0.0099(2) 0.0023(2)
O16 0.035(4) 0.036(4) 0.043(4) -0.008(3) -0.017(3) 0.006(3)
O25 0.058(5) 0.029(4) 0.044(4) -0.004(3) -0.015(4) 0.004(4)
O20 0.047(5) 0.049(5) 0.052(5) -0.013(4) -0.015(4) 0.003(4)
O14 0.038(4) 0.027(4) 0.036(4) -0.008(3) -0.014(3) 0.011(3)
O24 0.048(5) 0.036(4) 0.035(4) 0.000(3) -0.011(3) 0.002(3)
O8 0.037(4) 0.025(4) 0.030(3) -0.006(3) -0.011(3) 0.007(3)
O10 0.043(4) 0.034(4) 0.024(3) -0.004(3) -0.004(3) -0.002(3)
O4 0.034(4) 0.034(4) 0.035(4) -0.008(3) -0.009(3) 0.007(3)
O23 0.046(5) 0.045(5) 0.035(4) -0.004(3) -0.015(3) 0.002(4)
O12 0.048(5) 0.033(4) 0.032(4) 0.003(3) -0.012(3) 0.002(3)
O6 0.033(4) 0.030(4) 0.033(4) 0.002(3) -0.003(3) -0.001(3)
O30 0.039(4) 0.040(4) 0.031(4) -0.004(3) -0.018(3) 0.003(3)
O28 0.086(7) 0.039(5) 0.033(4) 0.006(3) 0.000(4) 0.004(4)
O2 0.040(4) 0.035(4) 0.036(4) -0.003(3) -0.016(3) 0.002(3)
O18 0.053(5) 0.050(5) 0.044(4) -0.010(4) -0.012(4) 0.018(4)
O22 0.041(4) 0.037(4) 0.054(5) -0.009(3) -0.014(4) 0.007(3)
O21 0.036(4) 0.036(4) 0.042(4) -0.008(3) -0.007(3) 0.005(3)
O26 0.043(5) 0.037(5) 0.069(5) -0.014(4) 0.003(4) -0.003(4)
O17 0.045(5) 0.064(6) 0.088(6) -0.031(5) -0.040(5) 0.019(4)
O29 0.040(4) 0.043(4) 0.038(4) -0.006(3) -0.002(3) 0.002(3)
O7 0.038(4) 0.033(4) 0.030(3) -0.001(3) -0.007(3) 0.004(3)
O11 0.055(5) 0.037(4) 0.033(4) 0.003(3) -0.012(3) -0.006(4)
O19 0.041(5) 0.042(5) 0.056(5) -0.007(4) -0.010(4) -0.006(4)
O1 0.054(6) 0.046(5) 0.071(6) 0.007(4) -0.010(5) -0.007(4)
O3 0.043(5) 0.034(4) 0.049(4) -0.006(3) -0.016(4) 0.004(3)
O9 0.058(6) 0.047(5) 0.047(5) -0.016(4) -0.013(4) -0.008(4)
O27 0.049(5) 0.052(5) 0.040(4) 0.003(4) 0.004(4) 0.001(4)
C1 0.059(8) 0.034(6) 0.038(6) -0.006(5) -0.019(6) 0.009(5)
C25 0.079(10) 0.046(7) 0.041(7) 0.008(5) -0.019(6) -0.020(7)
N6 0.032(5) 0.036(5) 0.038(5) -0.001(4) -0.009(4) 0.001(4)
O15 0.024(4) 0.056(5) 0.032(4) -0.001(3) -0.004(3) 0.001(3)
C51 0.040(7) 0.054(8) 0.063(8) -0.006(6) -0.011(6) 0.005(6)
O5 0.049(5) 0.055(6) 0.080(6) -0.008(5) -0.024(5) -0.012(4)
N9 0.052(6) 0.047(6) 0.027(4) -0.004(4) -0.011(4) 0.005(5)
N8 0.038(5) 0.041(5) 0.033(5) -0.013(4) -0.005(4) 0.004(4)
N12 0.040(5) 0.039(5) 0.036(5) -0.005(4) -0.013(4) 0.006(4)
N5 0.033(5) 0.040(5) 0.038(5) 0.000(4) -0.015(4) -0.003(4)
N4 0.035(5) 0.041(5) 0.038(5) 0.002(4) -0.009(4) -0.008(4)
C7 0.036(7) 0.061(8) 0.055(7) -0.009(6) -0.005(6) 0.003(6)
N10 0.055(6) 0.032(5) 0.042(5) -0.011(4) -0.018(5) 0.006(4)
N11 0.046(6) 0.034(5) 0.050(5) -0.005(4) -0.018(5) 0.013(4)
C26 0.056(7) 0.040(6) 0.034(6) -0.002(5) -0.017(5) -0.001(5)
C52 0.060(8) 0.058(8) 0.045(7) -0.008(6) -0.027(6) -0.004(6)
N2 0.047(6) 0.033(5) 0.046(5) -0.003(4) -0.016(4) 0.001(4)
C21 0.028(5) 0.035(6) 0.037(6) -0.006(4) -0.005(4) 0.005(4)
O13 0.051(5) 0.049(5) 0.080(6) -0.027(4) -0.032(5) 0.007(4)
C68 0.047(7) 0.049(7) 0.044(7) -0.008(5) -0.006(6) -0.009(6)
N1 0.043(6) 0.039(5) 0.056(6) 0.000(4) -0.017(5) 0.004(4)
C14 0.040(6) 0.043(6) 0.034(5) 0.001(5) -0.011(5) -0.003(5)
N7 0.035(5) 0.044(5) 0.035(5) -0.010(4) -0.007(4) 0.002(4)
C3 0.044(7) 0.034(6) 0.038(6) -0.014(5) -0.015(5) 0.007(5)
N3 0.038(5) 0.037(5) 0.052(6) -0.004(4) -0.021(4) 0.005(4)
C23 0.059(8) 0.052(7) 0.031(6) 0.001(5) -0.017(5) -0.006(6)
C70 0.046(7) 0.045(7) 0.031(5) -0.004(5) -0.009(5) 0.004(5)
C12 0.035(6) 0.030(6) 0.043(6) -0.003(5) -0.007(5) -0.006(5)
C50 0.036(6) 0.049(7) 0.030(5) 0.001(5) -0.018(5) 0.005(5)
C53 0.039(6) 0.053(7) 0.031(5) 0.005(5) -0.004(5) -0.005(5)
C69 0.080(10) 0.057(8) 0.028(6) -0.005(5) -0.007(6) -0.010(7)
C49 0.040(6) 0.042(6) 0.037(6) -0.006(5) -0.012(5) 0.015(5)
C30 0.041(5) 0.042(5) 0.031(5) -0.012(4) -0.009(4) 0.008(4)
C65 0.084(10) 0.056(8) 0.036(6) 0.016(6) -0.023(7) -0.026(8)
C60 0.059(7) 0.051(7) 0.079(7) -0.019(6) 0.004(6) -0.010(6)
C54 0.058(8) 0.044(7) 0.044(6) 0.011(5) -0.023(6) 0.013(6)
C34 0.035(6) 0.043(6) 0.042(6) -0.003(5) -0.011(5) -0.006(5)
C10 0.039(6) 0.037(6) 0.042(6) -0.013(5) -0.006(5) -0.004(5)
C55 0.036(6) 0.038(6) 0.040(6) -0.006(5) -0.007(5) 0.006(5)
C2 0.067(9) 0.045(7) 0.061(8) 0.004(6) -0.032(7) -0.007(6)
C11 0.038(6) 0.053(7) 0.046(6) 0.007(5) -0.016(5) 0.000(5)
C64 0.043(7) 0.057(8) 0.046(7) 0.013(6) -0.001(6) -0.013(6)
C24 0.082(10) 0.051(8) 0.031(6) 0.011(5) -0.014(6) -0.018(7)
C15 0.043(7) 0.048(7) 0.049(7) 0.012(5) -0.018(5) -0.011(5)
C58 0.087(10) 0.039(7) 0.025(5) -0.001(5) -0.003(6) 0.011(7)
C6 0.043(7) 0.055(8) 0.059(7) -0.010(6) -0.020(6) 0.012(6)
C8 0.032(6) 0.048(7) 0.042(6) -0.007(5) -0.004(5) 0.009(5)
C9 0.044(7) 0.046(7) 0.033(6) -0.001(5) -0.010(5) 0.008(5)
C28 0.044(7) 0.036(6) 0.051(7) -0.012(5) -0.018(5) 0.004(5)
C5 0.046(7) 0.037(6) 0.061(7) -0.011(5) -0.019(6) 0.011(5)
C19 0.036(6) 0.052(7) 0.037(6) -0.015(5) -0.008(5) 0.001(5)
C31 0.037(6) 0.037(6) 0.048(6) -0.006(5) -0.014(5) 0.013(5)
C56 0.068(9) 0.043(7) 0.069(8) 0.005(6) -0.022(7) 0.005(6)
C27 0.060(6) 0.026(5) 0.031(5) 0.000(4) -0.023(4) 0.008(4)
C18 0.035(5) 0.040(5) 0.029(4) -0.008(4) -0.009(4) 0.011(4)
C71 0.045(7) 0.050(7) 0.036(6) -0.008(5) -0.016(5) 0.005(5)
C22 0.044(7) 0.046(7) 0.034(6) -0.006(5) -0.004(5) -0.005(5)
C66 0.118(14) 0.047(8) 0.044(7) 0.017(6) 0.004(8) -0.002(8)
C17 0.029(5) 0.035(6) 0.031(5) -0.003(4) -0.007(4) 0.004(4)
C32 0.037(6) 0.056(7) 0.038(6) -0.007(5) -0.010(5) 0.004(5)
C36 0.040(6) 0.043(6) 0.035(6) -0.002(5) -0.012(5) -0.004(5)
C16 0.034(6) 0.035(6) 0.040(6) -0.005(5) -0.010(5) -0.005(5)
C48 0.048(6) 0.023(5) 0.036(5) -0.005(4) -0.021(5) 0.002(5)
C20 0.054(7) 0.039(6) 0.043(6) -0.012(5) -0.019(5) 0.003(5)
C4 0.050(7) 0.037(6) 0.059(7) -0.009(5) -0.027(6) 0.009(5)
C35 0.031(6) 0.043(6) 0.037(6) -0.005(5) -0.012(5) -0.010(5)
C13 0.036(6) 0.048(7) 0.041(6) 0.003(5) -0.015(5) -0.010(5)
C47 0.037(7) 0.035(6) 0.074(8) -0.012(6) -0.004(6) 0.002(5)
C33 0.040(7) 0.050(7) 0.063(8) -0.010(6) -0.010(6) 0.016(6)
C44 0.062(9) 0.050(8) 0.072(9) -0.025(7) -0.021(7) -0.004(7)
C41 0.056(9) 0.063(10) 0.091(11) -0.008(8) 0.006(8) 0.022(7)
C43 0.035(7) 0.042(7) 0.081(9) -0.023(6) -0.017(6) 0.001(5)
C63 0.056(8) 0.059(8) 0.039(6) -0.009(6) -0.022(6) -0.001(6)
C40 0.044(7) 0.045(7) 0.062(8) 0.003(6) 0.009(6) 0.001(6)
C29 0.043(8) 0.062(9) 0.123(13) -0.039(9) -0.027(8) 0.016(7)
C59 0.066(9) 0.043(7) 0.061(8) -0.015(6) 0.005(7) -0.005(7)
C45 0.055(8) 0.058(8) 0.061(8) -0.015(7) -0.023(7) 0.001(7)
C38 0.044(8) 0.055(8) 0.094(11) 0.007(8) -0.027(7) 0.011(6)
C67 0.090(11) 0.094(12) 0.031(7) -0.011(7) 0.003(7) -0.032(9)
C62 0.051(9) 0.093(12) 0.064(9) 0.006(8) -0.002(7) 0.011(8)
C57 0.114(11) 0.050(8) 0.062(8) 0.001(6) -0.043(8) 0.031(8)
C46 0.116(15) 0.107(14) 0.059(9) -0.019(9) -0.039(10) -0.016(11)
C42 0.084(11) 0.043(8) 0.085(10) 0.002(7) -0.032(9) -0.012(7)
C39 0.044(8) 0.077(11) 0.089(11) -0.011(9) -0.012(8) 0.001(7)
C37 0.053(10) 0.123(16) 0.171(19) -0.060(14) -0.065(11) 0.037(10)
C61 0.067(12) 0.096(15) 0.20(2) -0.051(14) -0.033(13) -0.018(10)

loop_
_atom_type_symbol
_atom_type_description
_atom_type_scat_dispersion_real
_atom_type_scat_dispersion_imag
_atom_type_scat_source
C C 0.0033 0.0016 'International Tables Vol C Tables 4.2.6.8 and 6.1.1.4'
H H 0.0000 0.0000 'International Tables Vol C Tables 4.2.6.8 and 6.1.1.4'
Gd Gd -0.1653 3.9035 'International Tables Vol C Tables 4.2.6.8 and 6.1.1.4'
N N 0.0061 0.0033 'International Tables Vol C Tables 4.2.6.8 and 6.1.1.4'
O O 0.0106 0.0060 'International Tables Vol C Tables 4.2.6.8 and 6.1.1.4'

loop_
_geom_angle_atom_site_label_1
_geom_angle_atom_site_label_2
_geom_angle_atom_site_label_3
_geom_angle
_geom_angle_site_symmetry_1
_geom_angle_site_symmetry_3
_geom_angle_publ_flag
Gd1 Gd2 Gd3 132.151(19) . . ?
O16 Gd2 Gd3 97.78(17) . . ?
O16 Gd2 Gd1 37.55(17) . . ?
O16 Gd2 O10 102.4(2) . . ?
O16 Gd2 O2 68.5(2) . . ?
O16 Gd2 O21 75.3(2) . . ?
O16 Gd2 N7 71.3(3) . . ?
O16 Gd2 N3 129.6(3) . . ?
O8 Gd2 Gd3 32.94(16) . . ?
O8 Gd2 Gd1 112.34(17) . . ?
O8 Gd2 O16 91.2(2) . . ?
O8 Gd2 O10 68.2(2) . . ?
O8 Gd2 O2 90.7(2) . . ?
O8 Gd2 O22 128.1(3) . . ?
O8 Gd2 O21 154.0(2) . . ?
O8 Gd2 N7 121.5(3) . . ?
O8 Gd2 N3 89.8(2) . . ?
O10 Gd2 Gd3 35.23(15) . . ?
O10 Gd2 Gd1 138.25(17) . . ?
O10 Gd2 O2 157.2(2) . . ?
O10 Gd2 O21 135.8(2) . . ?
O10 Gd2 N7 62.5(3) . . ?
O10 Gd2 N3 124.4(3) . . ?
O2 Gd2 Gd3 123.17(16) . . ?
O2 Gd2 Gd1 41.64(16) . . ?
O2 Gd2 O21 63.9(2) . . ?
O2 Gd2 N7 128.3(3) . . ?
O2 Gd2 N3 61.1(3) . . ?
O22 Gd2 Gd3 107.22(19) . . ?
O22 Gd2 Gd1 118.31(18) . . ?
O22 Gd2 O16 137.1(2) . . ?
O22 Gd2 O10 81.2(3) . . ?
O22 Gd2 O2 120.0(2) . . ?
O22 Gd2 O21 73.4(2) . . ?
O22 Gd2 N7 73.1(3) . . ?
O22 Gd2 N3 73.7(3) . . ?
O21 Gd2 Gd3 168.03(17) . . ?
O21 Gd2 Gd1 45.01(16) . . ?
O21 Gd2 N7 75.6(3) . . ?
O21 Gd2 N3 82.4(3) . . ?
N7 Gd2 Gd3 93.0(2) . . ?
N7 Gd2 Gd1 87.0(2) . . ?
N7 Gd2 N3 144.2(3) . . ?
N3 Gd2 Gd3 109.39(19) . . ?
N3 Gd2 Gd1 97.1(2) . . ?
Gd5 Gd4 Gd3 131.033(18) . . ?
O14 Gd4 Gd3 34.84(15) . . ?
O14 Gd4 Gd5 139.26(16) . . ?
O14 Gd4 O6 159.3(2) . . ?
O14 Gd4 O30 134.8(2) . . ?
O14 Gd4 N6 121.6(2) . . ?
O14 Gd4 N10 62.1(3) . . ?
O4 Gd4 Gd3 32.42(17) . . ?
O4 Gd4 Gd5 111.53(17) . . ?
O4 Gd4 O14 67.2(2) . . ?
O4 Gd4 O6 92.9(2) . . ?
O4 Gd4 O30 154.8(2) . . ?
O4 Gd4 O29 129.5(3) . . ?
O4 Gd4 N6 90.7(2) . . ?
O4 Gd4 N10 120.2(3) . . ?
O12 Gd4 Gd3 97.07(17) . . ?
O12 Gd4 Gd5 36.97(18) . . ?
O12 Gd4 O14 103.8(2) . . ?
O12 Gd4 O4 90.0(2) . . ?
O12 Gd4 O6 69.0(2) . . ?
O12 Gd4 O30 73.8(2) . . ?
O12 Gd4 O29 137.5(2) . . ?
O12 Gd4 N6 130.7(3) . . ?
O12 Gd4 N10 74.0(3) . . ?
O6 Gd4 Gd3 124.99(15) . . ?
O6 Gd4 Gd5 41.43(15) . . ?
O6 Gd4 O30 63.4(2) . . ?
O6 Gd4 N6 61.7(2) . . ?
O6 Gd4 N10 129.7(3) . . ?
O30 Gd4 Gd3 165.08(16) . . ?
O30 Gd4 Gd5 44.90(16) . . ?
O30 Gd4 N6 85.7(2) . . ?
O30 Gd4 N10 74.5(3) . . ?
O29 Gd4 Gd3 109.28(19) . . ?
O29 Gd4 Gd5 117.55(19) . . ?
O29 Gd4 O14 82.6(2) . . ?
O29 Gd4 O6 116.2(2) . . ?
O29 Gd4 O30 72.7(2) . . ?
O29 Gd4 N6 71.4(3) . . ?
O29 Gd4 N10 72.5(3) . . ?
N6 Gd4 Gd3 109.05(18) . . ?
N6 Gd4 Gd5 98.89(19) . . ?
N10 Gd4 Gd3 91.8(2) . . ?
N10 Gd4 Gd5 89.2(2) . . ?
N10 Gd4 N6 142.6(3) . . ?
Gd2 Gd3 Gd4 110.133(16) . . ?
O14 Gd3 Gd2 120.82(16) . . ?
O14 Gd3 Gd4 34.49(16) . . ?
O14 Gd3 O10 148.4(2) . . ?
O14 Gd3 N9 132.1(3) . . ?
O14 Gd3 N12 60.7(2) . . ?
O24 Gd3 Gd2 160.96(18) . . ?
O24 Gd3 Gd4 88.90(18) . . ?
O24 Gd3 O14 75.3(2) . . ?
O24 Gd3 O10 133.9(2) . . ?
O24 Gd3 O23 72.6(3) . . ?
O24 Gd3 N9 78.1(3) . . ?
O24 Gd3 N12 70.2(3) . . ?
O8 Gd3 Gd2 32.44(15) . . ?
O8 Gd3 Gd4 94.00(16) . . ?
O8 Gd3 O14 91.4(2) . . ?
O8 Gd3 O24 151.6(2) . . ?
O8 Gd3 O10 67.0(2) . . ?
O8 Gd3 O23 102.0(2) . . ?
O8 Gd3 N9 127.3(2) . . ?
O8 Gd3 N12 81.5(2) . . ?
O10 Gd3 Gd2 34.54(15) . . ?
O10 Gd3 Gd4 120.81(17) . . ?
O10 Gd3 N9 60.7(2) . . ?
O10 Gd3 N12 132.4(3) . . ?
O4 Gd3 Gd2 93.13(17) . . ?
O4 Gd3 Gd4 32.05(15) . . ?
O4 Gd3 O14 66.5(2) . . ?
O4 Gd3 O24 103.4(3) . . ?
O4 Gd3 O8 93.6(2) . . ?
O4 Gd3 O10 91.2(2) . . ?
O4 Gd3 O23 152.6(2) . . ?
O4 Gd3 N9 82.1(3) . . ?
O4 Gd3 N12 126.8(2) . . ?
O23 Gd3 Gd2 88.40(18) . . ?
O23 Gd3 Gd4 161.47(18) . . ?
O23 Gd3 O14 134.4(2) . . ?
O23 Gd3 O10 74.8(2) . . ?
O23 Gd3 N9 70.5(3) . . ?
O23 Gd3 N12 78.3(2) . . ?
N9 Gd3 Gd2 95.1(2) . . ?
N9 Gd3 Gd4 107.0(2) . . ?
N9 Gd3 N12 140.7(3) . . ?
N12 Gd3 Gd2 107.45(19) . . ?
N12 Gd3 Gd4 95.07(18) . . ?
O25 Gd5 Gd4 89.75(19) . . ?
O25 Gd5 O6 128.7(2) . . ?
O25 Gd5 O30 69.9(2) . . ?
O25 Gd5 O26 73.2(3) . . ?
O25 Gd5 N4 125.7(3) . . ?
O12 Gd5 Gd4 37.50(17) . . ?
O12 Gd5 O25 79.4(3) . . ?
O12 Gd5 O6 69.9(2) . . ?
O12 Gd5 O30 72.2(2) . . ?
O12 Gd5 O28 87.1(3) . . ?
O12 Gd5 O26 152.1(3) . . ?
O12 Gd5 O27 106.6(3) . . ?
O12 Gd5 N4 133.7(3) . . ?
O6 Gd5 Gd4 41.97(16) . . ?
O6 Gd5 O30 62.2(2) . . ?
O6 Gd5 N4 64.3(3) . . ?
O30 Gd5 Gd4 42.56(14) . . ?
O28 Gd5 Gd4 124.7(2) . . ?
O28 Gd5 O25 76.0(3) . . ?
O28 Gd5 O6 139.1(3) . . ?
O28 Gd5 O30 142.6(3) . . ?
O28 Gd5 O26 81.5(3) . . ?
O28 Gd5 O27 73.0(3) . . ?
O28 Gd5 N4 133.0(3) . . ?
O26 Gd5 Gd4 144.81(19) . . ?
O26 Gd5 O6 132.8(3) . . ?
O26 Gd5 O30 102.2(2) . . ?
O26 Gd5 N4 69.5(3) . . ?
O27 Gd5 Gd4 114.4(2) . . ?
O27 Gd5 O25 148.0(3) . . ?
O27 Gd5 O6 81.5(3) . . ?
O27 Gd5 O30 142.1(2) . . ?
O27 Gd5 O26 94.4(3) . . ?
O27 Gd5 N4 73.3(3) . . ?
N4 Gd5 Gd4 98.84(19) . . ?
N4 Gd5 O30 81.1(2) . . ?
O16 Gd1 Gd2 38.22(17) . . ?
O16 Gd1 O20 84.2(3) . . ?
O16 Gd1 O2 68.9(2) . . ?
O16 Gd1 O18 87.6(3) . . ?
O16 Gd1 O21 73.3(2) . . ?
O16 Gd1 O17 92.4(3) . . ?
O16 Gd1 O19 156.7(3) . . ?
O16 Gd1 N1 132.3(3) . . ?
O20 Gd1 Gd2 91.57(19) . . ?
O20 Gd1 O2 129.2(3) . . ?
O20 Gd1 O21 69.6(2) . . ?
O20 Gd1 O19 72.6(3) . . ?
O20 Gd1 N1 129.7(3) . . ?
O2 Gd1 Gd2 41.51(16) . . ?
O2 Gd1 O21 61.8(2) . . ?
O2 Gd1 N1 63.6(3) . . ?
O18 Gd1 Gd2 102.0(2) . . ?
O18 Gd1 O20 146.1(3) . . ?
O18 Gd1 O2 76.9(3) . . ?
O18 Gd1 O21 138.3(3) . . ?
O18 Gd1 O19 110.2(3) . . ?
O18 Gd1 N1 78.4(3) . . ?
O21 Gd1 Gd2 42.16(16) . . ?
O17 Gd1 Gd2 130.4(2) . . ?
O17 Gd1 O20 74.3(3) . . ?
O17 Gd1 O2 145.4(3) . . ?
O17 Gd1 O18 73.3(3) . . ?
O17 Gd1 O21 142.2(3) . . ?
O17 Gd1 O19 79.1(3) . . ?
O17 Gd1 N1 125.3(3) . . ?
O19 Gd1 Gd2 142.14(19) . . ?
O19 Gd1 O2 128.4(2) . . ?
O19 Gd1 O21 100.1(2) . . ?
O19 Gd1 N1 68.1(3) . . ?
N1 Gd1 Gd2 100.6(2) . . ?
N1 Gd1 O21 87.6(3) . . ?
Gd1 O16 Gd2 104.2(3) . . ?
C36 O16 Gd2 129.6(6) . . ?
C36 O16 Gd1 123.8(6) . . ?
C58 O25 Gd5 131.1(8) . . ?
C45 O20 Gd1 134.0(8) . . ?
Gd4 O14 Gd3 110.7(3) . . ?
C30 O14 Gd4 125.2(6) . . ?
C30 O14 Gd3 120.0(6) . . ?
C55 O24 Gd3 135.7(7) . . ?
Gd2 O8 Gd3 114.6(3) . . ?
C18 O8 Gd2 122.2(6) . . ?
C18 O8 Gd3 122.9(6) . . ?
Gd2 O10 Gd3 110.2(2) . . ?
C21 O10 Gd2 126.1(6) . . ?
C21 O10 Gd3 118.1(6) . . ?
Gd4 O4 Gd3 115.5(3) . . ?
C9 O4 Gd4 121.5(6) . . ?
C9 O4 Gd3 122.7(6) . . ?
C53 O23 Gd3 136.6(8) . . ?
Gd5 O12 Gd4 105.5(3) . . ?
C27 O12 Gd4 130.3(7) . . ?
C27 O12 Gd5 120.6(6) . . ?
Gd5 O6 Gd4 96.6(2) . . ?
C12 O6 Gd4 115.3(6) . . ?
C12 O6 Gd5 119.1(6) . . ?
Gd4 O30 Gd5 92.5(2) . . ?
C70 O30 Gd4 134.0(7) . . ?
C70 O30 Gd5 132.7(7) . . ?
C65 O28 Gd5 135.5(9) . . ?
Gd2 O2 Gd1 96.8(2) . . ?
C3 O2 Gd2 119.3(7) . . ?
C3 O2 Gd1 117.2(6) . . ?
C40 O18 Gd1 131.7(8) . . ?
C50 O22 Gd2 138.3(7) . . ?
Gd2 O21 Gd1 92.8(2) . . ?
C48 O21 Gd2 131.7(6) . . ?
C48 O21 Gd1 135.3(6) . . ?
C60 O26 Gd5 132.1(10) . . ?
C38 O17 Gd1 135.5(9) . . ?
C68 O29 Gd4 136.3(7) . . ?
C17 O7 C14 106.2(7) . . ?
C26 O11 C23 106.2(8) . . ?
C43 O19 Gd1 132.8(8) . . ?
N1 O1 H1 109.5 . . ?
C8 O3 C5 106.8(9) . . ?
N7 O9 H9 109.5 . . ?
C63 O27 Gd5 135.5(8) . . ?
N1 C1 C3 113.6(10) . . ?
N1 C1 C2 123.8(11) . . ?
C3 C1 C2 122.4(10) . . ?
C26 C25 H25 126.9 . . ?
C26 C25 C24 106.1(10) . . ?
C24 C25 H25 126.9 . . ?
N5 N6 Gd4 114.5(6) . . ?
C13 N6 Gd4 131.0(7) . . ?
C13 N6 N5 110.9(8) . . ?
C35 O15 C32 106.8(8) . . ?
H51A C51 H51B 109.5 . . ?
H51A C51 H51C 109.5 . . ?
H51B C51 H51C 109.5 . . ?
C50 C51 H51A 109.5 . . ?
C50 C51 H51B 109.5 . . ?
C50 C51 H51C 109.5 . . ?
N4 O5 H5 109.5 . . ?
N8 N9 Gd3 109.8(6) . . ?
C22 N9 Gd3 137.1(7) . . ?
C22 N9 N8 111.3(8) . . ?
C21 N8 N9 111.9(8) . . ?
N11 N12 Gd3 110.5(6) . . ?
C31 N12 Gd3 134.5(7) . . ?
C31 N12 N11 113.0(9) . . ?
C12 N5 N6 111.2(8) . . ?
O5 N4 Gd5 123.7(6) . . ?
C10 N4 Gd5 119.9(7) . . ?
C10 N4 O5 116.2(9) . . ?
C6 C7 H7 125.8 . . ?
C8 C7 H7 125.8 . . ?
C8 C7 C6 108.4(11) . . ?
O13 N10 Gd4 125.3(7) . . ?
C28 N10 Gd4 120.0(7) . . ?
C28 N10 O13 113.8(9) . . ?
C30 N11 N12 113.2(9) . . ?
O11 C26 C27 115.4(9) . . ?
C25 C26 O11 111.3(9) . . ?
C25 C26 C27 133.3(11) . . ?
H52A C52 H52B 109.5 . . ?
H52A C52 H52C 109.5 . . ?
H52B C52 H52C 109.5 . . ?
C53 C52 H52A 109.5 . . ?
C53 C52 H52B 109.5 . . ?
C53 C52 H52C 109.5 . . ?
C3 N2 N3 110.2(9) . . ?
O10 C21 C19 118.0(9) . . ?
N8 C21 O10 125.5(9) . . ?
N8 C21 C19 116.3(9) . . ?
N10 O13 H13 109.5 . . ?
O29 C68 C69 125.3(11) . . ?
O29 C68 C67 114.5(10) . . ?
C69 C68 C67 120.1(11) . . ?
O1 N1 Gd1 122.9(7) . . ?
C1 N1 Gd1 120.2(8) . . ?
C1 N1 O1 116.8(9) . . ?
O7 C14 C13 116.7(9) . . ?
C15 C14 O7 109.3(9) . . ?
C15 C14 C13 134.0(10) . . ?
O9 N7 Gd2 127.9(6) . . ?
C19 N7 Gd2 120.4(7) . . ?
C19 N7 O9 111.7(8) . . ?
O2 C3 C1 117.7(10) . . ?
O2 C3 N2 127.0(10) . . ?
N2 C3 C1 115.1(10) . . ?
N2 N3 Gd2 116.7(6) . . ?
C4 N3 Gd2 132.0(8) . . ?
C4 N3 N2 109.9(9) . . ?
O11 C23 C22 117.8(10) . . ?
C24 C23 O11 110.8(10) . . ?
C24 C23 C22 131.3(10) . . ?
O30 C70 C69 122.1(10) . . ?
O30 C70 C71 117.7(10) . . ?
C69 C70 C71 120.2(9) . . ?
O6 C12 C10 116.7(9) . . ?
N5 C12 O6 128.3(10) . . ?
N5 C12 C10 114.7(10) . . ?
O22 C50 C51 117.5(10) . . ?
O22 C50 C49 123.2(10) . . ?
C49 C50 C51 119.3(10) . . ?
O23 C53 C52 116.6(11) . . ?
O23 C53 C54 124.1(11) . . ?
C54 C53 C52 119.2(10) . . ?
C68 C69 C70 127.4(11) . . ?
C68 C69 H69 116.3 . . ?
C70 C69 H69 116.3 . . ?
C50 C49 H49 116.6 . . ?
C48 C49 C50 126.7(10) . . ?
C48 C49 H49 116.6 . . ?
O14 C30 C28 117.6(10) . . ?
N11 C30 O14 125.1(10) . . ?
N11 C30 C28 117.1(10) . . ?
O28 C65 C64 126.3(11) . . ?
O28 C65 C66 115.3(13) . . ?
C64 C65 C66 118.4(12) . . ?
O26 C60 C59 124.9(13) . . ?
O26 C60 C61 117.1(15) . . ?
C59 C60 C61 118.0(13) . . ?
C53 C54 H54 117.7 . . ?
C55 C54 C53 124.6(10) . . ?
C55 C54 H54 117.7 . . ?
C35 C34 H34 126.2 . . ?
C35 C34 C33 107.6(10) . . ?
C33 C34 H34 126.2 . . ?
N4 C10 C12 113.6(10) . . ?
N4 C10 C11 124.2(10) . . ?
C12 C10 C11 121.7(10) . . ?
O24 C55 C54 125.7(10) . . ?
O24 C55 C56 115.8(10) . . ?
C54 C55 C56 118.5(10) . . ?
C1 C2 H2A 109.5 . . ?
C1 C2 H2B 109.5 . . ?
C1 C2 H2C 109.5 . . ?
H2A C2 H2B 109.5 . . ?
H2A C2 H2C 109.5 . . ?
H2B C2 H2C 109.5 . . ?
C10 C11 H11A 109.5 . . ?
C10 C11 H11B 109.5 . . ?
C10 C11 H11C 109.5 . . ?
H11A C11 H11B 109.5 . . ?
H11A C11 H11C 109.5 . . ?
H11B C11 H11C 109.5 . . ?
C65 C64 H64 118.9 . . ?
C63 C64 C65 122.2(11) . . ?
C63 C64 H64 118.9 . . ?
C25 C24 H24 127.2 . . ?
C23 C24 C25 105.5(10) . . ?
C23 C24 H24 127.2 . . ?
C14 C15 H15 126.4 . . ?
C14 C15 C16 107.3(10) . . ?
C16 C15 H15 126.4 . . ?
O25 C58 C59 124.3(12) . . ?
O25 C58 C57 116.7(13) . . ?
C59 C58 C57 118.9(12) . . ?
C7 C6 H6 127.3 . . ?
C5 C6 C7 105.5(11) . . ?
C5 C6 H6 127.3 . . ?
O3 C8 C9 115.9(9) . . ?
C7 C8 O3 108.7(10) . . ?
C7 C8 C9 135.1(11) . . ?
O4 C9 C8 110.4(9) . . ?
O4 C9 H9A 109.6 . . ?
O4 C9 H9B 109.6 . . ?
C8 C9 H9A 109.6 . . ?
C8 C9 H9B 109.6 . . ?
H9A C9 H9B 108.1 . . ?
N10 C28 C30 112.8(10) . . ?
N10 C28 C29 124.8(11) . . ?
C29 C28 C30 122.4(10) . . ?
O3 C5 C4 117.7(10) . . ?
C6 C5 O3 110.6(11) . . ?
C6 C5 C4 131.6(12) . . ?
C21 C19 C20 122.2(10) . . ?
N7 C19 C21 112.6(9) . . ?
N7 C19 C20 125.1(10) . . ?
N12 C31 H31 118.6 . . ?
N12 C31 C32 122.9(10) . . ?
C32 C31 H31 118.6 . . ?
C55 C56 H56A 109.5 . . ?
C55 C56 H56B 109.5 . . ?
C55 C56 H56C 109.5 . . ?
H56A C56 H56B 109.5 . . ?
H56A C56 H56C 109.5 . . ?
H56B C56 H56C 109.5 . . ?
O12 C27 C26 113.2(8) . . ?
O12 C27 H27A 108.9 . . ?
O12 C27 H27B 108.9 . . ?
C26 C27 H27A 108.9 . . ?
C26 C27 H27B 108.9 . . ?
H27A C27 H27B 107.8 . . ?
O8 C18 H18A 109.6 . . ?
O8 C18 H18B 109.6 . . ?
O8 C18 C17 110.4(8) . . ?
H18A C18 H18B 108.1 . . ?
C17 C18 H18A 109.6 . . ?
C17 C18 H18B 109.6 . . ?
C70 C71 H71A 109.5 . . ?
C70 C71 H71B 109.5 . . ?
C70 C71 H71C 109.5 . . ?
H71A C71 H71B 109.5 . . ?
H71A C71 H71C 109.5 . . ?
H71B C71 H71C 109.5 . . ?
N9 C22 C23 122.9(10) . . ?
N9 C22 H22 118.6 . . ?
C23 C22 H22 118.6 . . ?
C65 C66 H66A 109.5 . . ?
C65 C66 H66B 109.5 . . ?
C65 C66 H66C 109.5 . . ?
H66A C66 H66B 109.5 . . ?
H66A C66 H66C 109.5 . . ?
H66B C66 H66C 109.5 . . ?
O7 C17 C18 116.4(8) . . ?
C16 C17 O7 109.5(8) . . ?
C16 C17 C18 133.9(10) . . ?
O15 C32 C31 118.6(9) . . ?
C33 C32 O15 110.1(10) . . ?
C33 C32 C31 131.3(11) . . ?
O16 C36 H36A 108.5 . . ?
O16 C36 H36B 108.5 . . ?
O16 C36 C35 115.0(8) . . ?
H36A C36 H36B 107.5 . . ?
C35 C36 H36A 108.5 . . ?
C35 C36 H36B 108.5 . . ?
C15 C16 H16 126.1 . . ?
C17 C16 C15 107.8(9) . . ?
C17 C16 H16 126.1 . . ?
O21 C48 C49 126.1(9) . . ?
O21 C48 C47 116.0(10) . . ?
C49 C48 C47 117.9(10) . . ?
C19 C20 H20A 109.5 . . ?
C19 C20 H20B 109.5 . . ?
C19 C20 H20C 109.5 . . ?
H20A C20 H20B 109.5 . . ?
H20A C20 H20C 109.5 . . ?
H20B C20 H20C 109.5 . . ?
N3 C4 C5 122.6(11) . . ?
N3 C4 H4 118.7 . . ?
C5 C4 H4 118.7 . . ?
O15 C35 C34 109.8(9) . . ?
O15 C35 C36 115.7(9) . . ?
C34 C35 C36 134.1(9) . . ?
N6 C13 C14 124.8(10) . . ?
N6 C13 H13A 117.6 . . ?
C14 C13 H13A 117.6 . . ?
C48 C47 H47A 109.5 . . ?
C48 C47 H47B 109.5 . . ?
C48 C47 H47C 109.5 . . ?
H47A C47 H47B 109.5 . . ?
H47A C47 H47C 109.5 . . ?
H47B C47 H47C 109.5 . . ?
C34 C33 H33 127.2 . . ?
C32 C33 C34 105.6(10) . . ?
C32 C33 H33 127.2 . . ?
C43 C44 H44 117.2 . . ?
C43 C44 C45 125.5(12) . . ?
C45 C44 H44 117.2 . . ?
H41A C41 H41B 109.5 . . ?
H41A C41 H41C 109.5 . . ?
H41B C41 H41C 109.5 . . ?
C40 C41 H41A 109.5 . . ?
C40 C41 H41B 109.5 . . ?
C40 C41 H41C 109.5 . . ?
O19 C43 C44 125.7(12) . . ?
O19 C43 C42 115.1(12) . . ?
C44 C43 C42 119.2(11) . . ?
O27 C63 C64 125.7(12) . . ?
O27 C63 C62 115.9(11) . . ?
C64 C63 C62 118.2(12) . . ?
O18 C40 C41 114.3(13) . . ?
O18 C40 C39 126.2(13) . . ?
C39 C40 C41 119.5(13) . . ?
C28 C29 H29A 109.5 . . ?
C28 C29 H29B 109.5 . . ?
C28 C29 H29C 109.5 . . ?
H29A C29 H29B 109.5 . . ?
H29A C29 H29C 109.5 . . ?
H29B C29 H29C 109.5 . . ?
C60 C59 H59A 106.1 . . ?
C60 C59 H59B 106.1 . . ?
C58 C59 C60 124.9(12) . . ?
C58 C59 H59A 106.1 . . ?
C58 C59 H59B 106.1 . . ?
H59A C59 H59B 106.3 . . ?
O20 C45 C44 125.0(12) . . ?
O20 C45 C46 115.9(12) . . ?
C44 C45 C46 119.1(12) . . ?
O17 C38 C39 125.4(13) . . ?
O17 C38 C37 116.4(14) . . ?
C39 C38 C37 118.1(13) . . ?
C68 C67 H67A 109.5 . . ?
C68 C67 H67B 109.5 . . ?
C68 C67 H67C 109.5 . . ?
H67A C67 H67B 109.5 . . ?
H67A C67 H67C 109.5 . . ?
H67B C67 H67C 109.5 . . ?
C63 C62 H62A 109.5 . . ?
C63 C62 H62B 109.5 . . ?
C63 C62 H62C 109.5 . . ?
H62A C62 H62B 109.5 . . ?
H62A C62 H62C 109.5 . . ?
H62B C62 H62C 109.5 . . ?
C58 C57 H57A 109.5 . . ?
C58 C57 H57B 109.5 . . ?
C58 C57 H57C 109.5 . . ?
H57A C57 H57B 109.5 . . ?
H57A C57 H57C 109.5 . . ?
H57B C57 H57C 109.5 . . ?
C45 C46 H46A 109.5 . . ?
C45 C46 H46B 109.5 . . ?
C45 C46 H46C 109.5 . . ?
H46A C46 H46B 109.5 . . ?
H46A C46 H46C 109.5 . . ?
H46B C46 H46C 109.5 . . ?
C43 C42 H42A 109.5 . . ?
C43 C42 H42B 109.5 . . ?
C43 C42 H42C 109.5 . . ?
H42A C42 H42B 109.5 . . ?
H42A C42 H42C 109.5 . . ?
H42B C42 H42C 109.5 . . ?
C40 C39 C38 122.3(13) . . ?
C40 C39 H39 118.9 . . ?
C38 C39 H39 118.9 . . ?
C38 C37 H37A 109.5 . . ?
C38 C37 H37B 109.5 . . ?
C38 C37 H37C 109.5 . . ?
H37A C37 H37B 109.5 . . ?
H37A C37 H37C 109.5 . . ?
H37B C37 H37C 109.5 . . ?
C60 C61 H61A 109.5 . . ?
C60 C61 H61B 109.5 . . ?
C60 C61 H61C 109.5 . . ?
H61A C61 H61B 109.5 . . ?
H61A C61 H61C 109.5 . . ?
H61B C61 H61C 109.5 . . ?

loop_
_geom_bond_atom_site_label_1
_geom_bond_atom_site_label_2
_geom_bond_distance
_geom_bond_site_symmetry_2
_geom_bond_publ_flag
Gd2 Gd3 3.9006(8) . ?
Gd2 Gd1 3.6460(8) . ?
Gd2 O16 2.327(7) . ?
Gd2 O8 2.302(6) . ?
Gd2 O10 2.357(7) . ?
Gd2 O2 2.434(7) . ?
Gd2 O22 2.319(7) . ?
Gd2 O21 2.450(7) . ?
Gd2 N7 2.619(8) . ?
Gd2 N3 2.638(9) . ?
Gd4 Gd3 3.9243(7) . ?
Gd4 Gd5 3.6507(8) . ?
Gd4 O14 2.375(7) . ?
Gd4 O4 2.308(6) . ?
Gd4 O12 2.307(7) . ?
Gd4 O6 2.458(7) . ?
Gd4 O30 2.472(7) . ?
Gd4 O29 2.322(7) . ?
Gd4 N6 2.636(8) . ?
Gd4 N10 2.625(9) . ?
Gd3 O14 2.396(6) . ?
Gd3 O24 2.341(7) . ?
Gd3 O8 2.333(6) . ?
Gd3 O10 2.398(7) . ?
Gd3 O4 2.331(7) . ?
Gd3 O23 2.347(7) . ?
Gd3 N9 2.723(9) . ?
Gd3 N12 2.738(9) . ?
Gd5 O25 2.371(7) . ?
Gd5 O12 2.279(7) . ?
Gd5 O6 2.432(7) . ?
Gd5 O30 2.580(7) . ?
Gd5 O28 2.309(7) . ?
Gd5 O26 2.388(8) . ?
Gd5 O27 2.338(8) . ?
Gd5 N4 2.539(9) . ?
Gd1 O16 2.293(7) . ?
Gd1 O20 2.378(7) . ?
Gd1 O2 2.440(7) . ?
Gd1 O18 2.347(7) . ?
Gd1 O21 2.582(7) . ?
Gd1 O17 2.303(8) . ?
Gd1 O19 2.395(8) . ?
Gd1 N1 2.537(9) . ?
O16 C36 1.408(12) . ?
O25 C58 1.279(14) . ?
O20 C45 1.271(14) . ?
O14 C30 1.309(12) . ?
O24 C55 1.247(12) . ?
O8 C18 1.431(11) . ?
O10 C21 1.318(11) . ?
O4 C9 1.411(12) . ?
O23 C53 1.247(13) . ?
O12 C27 1.429(11) . ?
O6 C12 1.299(12) . ?
O30 C70 1.295(11) . ?
O28 C65 1.272(15) . ?
O2 C3 1.299(12) . ?
O18 C40 1.280(15) . ?
O22 C50 1.279(12) . ?
O21 C48 1.298(12) . ?
O26 C60 1.270(15) . ?
O17 C38 1.267(14) . ?
O29 C68 1.266(13) . ?
O7 C14 1.394(12) . ?
O7 C17 1.381(12) . ?
O11 C26 1.346(13) . ?
O11 C23 1.369(12) . ?
O19 C43 1.292(13) . ?
O1 H1 0.8400 . ?
O1 N1 1.380(12) . ?
O3 C8 1.369(13) . ?
O3 C5 1.388(13) . ?
O9 H9 0.8400 . ?
O9 N7 1.394(11) . ?
O27 C63 1.276(14) . ?
C1 N1 1.270(14) . ?
C1 C3 1.472(15) . ?
C1 C2 1.508(15) . ?
C25 H25 0.9500 . ?
C25 C26 1.346(15) . ?
C25 C24 1.436(16) . ?
N6 N5 1.392(11) . ?
N6 C13 1.300(13) . ?
O15 C32 1.385(13) . ?
O15 C35 1.342(12) . ?
C51 H51A 0.9800 . ?
C51 H51B 0.9800 . ?
C51 H51C 0.9800 . ?
C51 C50 1.501(15) . ?
O5 H5 0.8400 . ?
O5 N4 1.390(11) . ?
N9 N8 1.429(12) . ?
N9 C22 1.298(13) . ?
N8 C21 1.292(13) . ?
N12 N11 1.411(12) . ?
N12 C31 1.283(13) . ?
N5 C12 1.294(13) . ?
N4 C10 1.285(13) . ?
C7 H7 0.9500 . ?
C7 C6 1.420(17) . ?
C7 C8 1.367(16) . ?
N10 O13 1.391(11) . ?
N10 C28 1.266(14) . ?
N11 C30 1.291(13) . ?
C26 C27 1.491(14) . ?
C52 H52A 0.9800 . ?
C52 H52B 0.9800 . ?
C52 H52C 0.9800 . ?
C52 C53 1.516(15) . ?
N2 C3 1.301(14) . ?
N2 N3 1.404(12) . ?
C21 C19 1.474(14) . ?
O13 H13 0.8400 . ?
C68 C69 1.388(16) . ?
C68 C67 1.551(16) . ?
C14 C15 1.354(15) . ?
C14 C13 1.425(15) . ?
N7 C19 1.294(14) . ?
N3 C4 1.313(14) . ?
C23 C24 1.349(16) . ?
C23 C22 1.415(15) . ?
C70 C69 1.409(16) . ?
C70 C71 1.507(15) . ?
C12 C10 1.500(14) . ?
C50 C49 1.420(15) . ?
C53 C54 1.400(16) . ?
C69 H69 0.9500 . ?
C49 H49 0.9500 . ?
C49 C48 1.365(15) . ?
C30 C28 1.487(14) . ?
C65 C64 1.407(19) . ?
C65 C66 1.548(16) . ?
C60 C59 1.42(2) . ?
C60 C61 1.55(2) . ?
C54 H54 0.9500 . ?
C54 C55 1.379(15) . ?
C34 H34 0.9500 . ?
C34 C35 1.346(15) . ?
C34 C33 1.422(15) . ?
C10 C11 1.515(15) . ?
C55 C56 1.502(15) . ?
C2 H2A 0.9800 . ?
C2 H2B 0.9800 . ?
C2 H2C 0.9800 . ?
C11 H11A 0.9800 . ?
C11 H11B 0.9800 . ?
C11 H11C 0.9800 . ?
C64 H64 0.9500 . ?
C64 C63 1.392(17) . ?
C24 H24 0.9500 . ?
C15 H15 0.9500 . ?
C15 C16 1.404(15) . ?
C58 C59 1.409(19) . ?
C58 C57 1.506(18) . ?
C6 H6 0.9500 . ?
C6 C5 1.354(16) . ?
C8 C9 1.479(15) . ?
C9 H9A 0.9900 . ?
C9 H9B 0.9900 . ?
C28 C29 1.480(16) . ?
C5 C4 1.441(17) . ?
C19 C20 1.485(14) . ?
C31 H31 0.9500 . ?
C31 C32 1.454(15) . ?
C56 H56A 0.9800 . ?
C56 H56B 0.9800 . ?
C56 H56C 0.9800 . ?
C27 H27A 0.9900 . ?
C27 H27B 0.9900 . ?
C18 H18A 0.9900 . ?
C18 H18B 0.9900 . ?
C18 C17 1.475(13) . ?
C71 H71A 0.9800 . ?
C71 H71B 0.9800 . ?
C71 H71C 0.9800 . ?
C22 H22 0.9500 . ?
C66 H66A 0.9800 . ?
C66 H66B 0.9800 . ?
C66 H66C 0.9800 . ?
C17 C16 1.352(14) . ?
C32 C33 1.340(16) . ?
C36 H36A 0.9900 . ?
C36 H36B 0.9900 . ?
C36 C35 1.482(15) . ?
C16 H16 0.9500 . ?
C48 C47 1.506(14) . ?
C20 H20A 0.9800 . ?
C20 H20B 0.9800 . ?
C20 H20C 0.9800 . ?
C4 H4 0.9500 . ?
C13 H13A 0.9500 . ?
C47 H47A 0.9800 . ?
C47 H47B 0.9800 . ?
C47 H47C 0.9800 . ?
C33 H33 0.9500 . ?
C44 H44 0.9500 . ?
C44 C43 1.380(18) . ?
C44 C45 1.390(18) . ?
C41 H41A 0.9800 . ?
C41 H41B 0.9800 . ?
C41 H41C 0.9800 . ?
C41 C40 1.532(18) . ?
C43 C42 1.517(17) . ?
C63 C62 1.512(18) . ?
C40 C39 1.386(19) . ?
C29 H29A 0.9800 . ?
C29 H29B 0.9800 . ?
C29 H29C 0.9800 . ?
C59 H59A 0.9900 . ?
C59 H59B 0.9900 . ?
C45 C46 1.523(18) . ?
C38 C39 1.42(2) . ?
C38 C37 1.52(2) . ?
C67 H67A 0.9800 . ?
C67 H67B 0.9800 . ?
C67 H67C 0.9800 . ?
C62 H62A 0.9800 . ?
C62 H62B 0.9800 . ?
C62 H62C 0.9800 . ?
C57 H57A 0.9800 . ?
C57 H57B 0.9800 . ?
C57 H57C 0.9800 . ?
C46 H46A 0.9800 . ?
C46 H46B 0.9800 . ?
C46 H46C 0.9800 . ?
C42 H42A 0.9800 . ?
C42 H42B 0.9800 . ?
C42 H42C 0.9800 . ?
C39 H39 0.9500 . ?
C37 H37A 0.9800 . ?
C37 H37B 0.9800 . ?
C37 H37C 0.9800 . ?
C61 H61A 0.9800 . ?
C61 H61B 0.9800 . ?
C61 H61C 0.9800 . ?

loop_
_geom_torsion_atom_site_label_1
_geom_torsion_atom_site_label_2
_geom_torsion_atom_site_label_3
_geom_torsion_atom_site_label_4
_geom_torsion
_geom_torsion_site_symmetry_1
_geom_torsion_site_symmetry_2
_geom_torsion_site_symmetry_3
_geom_torsion_site_symmetry_4
_geom_torsion_publ_flag
Gd2 O16 C36 C35 -94.4(10) . . . . ?
Gd2 O8 C18 C17 80.0(9) . . . . ?
Gd2 O10 C21 N8 -175.9(8) . . . . ?
Gd2 O10 C21 C19 8.3(13) . . . . ?
Gd2 O2 C3 C1 -149.8(7) . . . . ?
Gd2 O2 C3 N2 23.5(13) . . . . ?
Gd2 O22 C50 C51 -176.7(8) . . . . ?
Gd2 O22 C50 C49 5.7(16) . . . . ?
Gd2 O21 C48 C49 -8.3(15) . . . . ?
Gd2 O21 C48 C47 170.2(7) . . . . ?
Gd2 N7 C19 C21 -0.2(12) . . . . ?
Gd2 N7 C19 C20 -176.7(8) . . . . ?
Gd2 N3 C4 C5 16.2(16) . . . . ?
Gd4 O14 C30 N11 -174.8(8) . . . . ?
Gd4 O14 C30 C28 9.8(13) . . . . ?
Gd4 O4 C9 C8 78.4(10) . . . . ?
Gd4 O12 C27 C26 -97.9(10) . . . . ?
Gd4 O6 C12 N5 28.7(14) . . . . ?
Gd4 O6 C12 C10 -144.3(7) . . . . ?
Gd4 O30 C70 C69 -3.2(16) . . . . ?
Gd4 O30 C70 C71 175.7(7) . . . . ?
Gd4 O29 C68 C69 20(2) . . . . ?
Gd4 O29 C68 C67 -162.6(9) . . . . ?
Gd4 N6 N5 C12 -19.0(10) . . . . ?
Gd4 N6 C13 C14 21.9(16) . . . . ?
Gd4 N10 C28 C30 -13.6(13) . . . . ?
Gd4 N10 C28 C29 165.6(11) . . . . ?
Gd3 O14 C30 N11 30.2(14) . . . . ?
Gd3 O14 C30 C28 -145.2(7) . . . . ?
Gd3 O24 C55 C54 6.9(18) . . . . ?
Gd3 O24 C55 C56 -170.4(8) . . . . ?
Gd3 O8 C18 C17 -106.0(8) . . . . ?
Gd3 O10 C21 N8 33.1(13) . . . . ?
Gd3 O10 C21 C19 -142.7(7) . . . . ?
Gd3 O4 C9 C8 -107.5(9) . . . . ?
Gd3 O23 C53 C52 175.7(7) . . . . ?
Gd3 O23 C53 C54 -3.2(18) . . . . ?
Gd3 N9 N8 C21 -25.4(10) . . . . ?
Gd3 N9 C22 C23 18.6(19) . . . . ?
Gd3 N12 N11 C30 -20.9(10) . . . . ?
Gd3 N12 C31 C32 22.0(17) . . . . ?
Gd5 O25 C58 C59 -26.0(16) . . . . ?
Gd5 O25 C58 C57 156.0(8) . . . . ?
Gd5 O12 C27 C26 107.0(9) . . . . ?
Gd5 O6 C12 N5 142.8(9) . . . . ?
Gd5 O6 C12 C10 -30.2(11) . . . . ?
Gd5 O30 C70 C69 -170.6(8) . . . . ?
Gd5 O30 C70 C71 8.3(15) . . . . ?
Gd5 O28 C65 C64 14(2) . . . . ?
Gd5 O28 C65 C66 -166.2(9) . . . . ?
Gd5 O26 C60 C59 11(2) . . . . ?
Gd5 O26 C60 C61 -171.6(11) . . . . ?
Gd5 O27 C63 C64 -9.0(19) . . . . ?
Gd5 O27 C63 C62 175.4(9) . . . . ?
Gd5 N4 C10 C12 -7.9(12) . . . . ?
Gd5 N4 C10 C11 180.0(8) . . . . ?
Gd1 O16 C36 C35 105.7(9) . . . . ?
Gd1 O20 C45 C44 -18(2) . . . . ?
Gd1 O20 C45 C46 162.0(10) . . . . ?
Gd1 O2 C3 C1 -33.6(11) . . . . ?
Gd1 O2 C3 N2 139.8(9) . . . . ?
Gd1 O18 C40 C41 -152.6(9) . . . . ?
Gd1 O18 C40 C39 27.4(19) . . . . ?
Gd1 O21 C48 C49 177.2(7) . . . . ?
Gd1 O21 C48 C47 -4.3(14) . . . . ?
Gd1 O17 C38 C39 -12(2) . . . . ?
Gd1 O17 C38 C37 168.9(11) . . . . ?
Gd1 O19 C43 C44 10.7(18) . . . . ?
Gd1 O19 C43 C42 -171.7(8) . . . . ?
O16 C36 C35 O15 53.7(13) . . . . ?
O16 C36 C35 C34 -133.9(12) . . . . ?
O25 C58 C59 C60 -5(2) . . . . ?
O14 C30 C28 N10 3.6(15) . . . . ?
O14 C30 C28 C29 -175.6(11) . . . . ?
O8 C18 C17 O7 45.4(11) . . . . ?
O8 C18 C17 C16 -130.0(12) . . . . ?
O10 C21 C19 N7 -4.7(14) . . . . ?
O10 C21 C19 C20 171.9(9) . . . . ?
O23 C53 C54 C55 -3.1(19) . . . . ?
O6 C12 C10 N4 24.8(13) . . . . ?
O6 C12 C10 C11 -162.9(9) . . . . ?
O30 C70 C69 C68 -1(2) . . . . ?
O28 C65 C64 C63 -2(2) . . . . ?
O18 C40 C39 C38 -9(2) . . . . ?
O22 C50 C49 C48 -2.6(17) . . . . ?
O26 C60 C59 C58 13(2) . . . . ?
O17 C38 C39 C40 0(2) . . . . ?
O29 C68 C69 C70 -7(2) . . . . ?
O7 C14 C15 C16 1.4(13) . . . . ?
O7 C14 C13 N6 9.6(17) . . . . ?
O7 C17 C16 C15 -0.4(12) . . . . ?
O11 C26 C27 O12 56.9(14) . . . . ?
O11 C23 C24 C25 0.3(15) . . . . ?
O11 C23 C22 N9 3.5(18) . . . . ?
O3 C8 C9 O4 48.2(13) . . . . ?
O3 C5 C4 N3 11.6(17) . . . . ?
O9 N7 C19 C21 178.1(8) . . . . ?
O9 N7 C19 C20 1.6(15) . . . . ?
C25 C26 C27 O12 -126.9(14) . . . . ?
N6 N5 C12 O6 -5.3(15) . . . . ?
N6 N5 C12 C10 167.8(8) . . . . ?
O15 C32 C33 C34 -1.9(13) . . . . ?
C51 C50 C49 C48 179.9(10) . . . . ?
O5 N4 C10 C12 176.4(8) . . . . ?
O5 N4 C10 C11 4.3(15) . . . . ?
N9 N8 C21 O10 -1.0(14) . . . . ?
N9 N8 C21 C19 174.8(9) . . . . ?
N8 N9 C22 C23 -178.9(10) . . . . ?
N8 C21 C19 N7 179.2(9) . . . . ?
N8 C21 C19 C20 -4.2(15) . . . . ?
N12 N11 C30 O14 -2.4(15) . . . . ?
N12 N11 C30 C28 173.1(9) . . . . ?
N12 C31 C32 O15 8.4(16) . . . . ?
N12 C31 C32 C33 -170.2(12) . . . . ?
N5 N6 C13 C14 179.0(10) . . . . ?
N5 C12 C10 N4 -149.2(10) . . . . ?
N5 C12 C10 C11 23.1(14) . . . . ?
C7 C6 C5 O3 1.1(13) . . . . ?
C7 C6 C5 C4 -175.7(12) . . . . ?
C7 C8 C9 O4 -124.4(14) . . . . ?
N11 N12 C31 C32 -176.1(9) . . . . ?
N11 C30 C28 N10 -172.2(10) . . . . ?
N11 C30 C28 C29 8.6(17) . . . . ?
C26 O11 C23 C24 -0.9(14) . . . . ?
C26 O11 C23 C22 -178.2(11) . . . . ?
C26 C25 C24 C23 0.5(15) . . . . ?
C52 C53 C54 C55 178.0(11) . . . . ?
N2 N3 C4 C5 -177.9(10) . . . . ?
O13 N10 C28 C30 177.0(9) . . . . ?
O13 N10 C28 C29 -3.9(18) . . . . ?
N1 C1 C3 O2 22.5(14) . . . . ?
N1 C1 C3 N2 -151.6(10) . . . . ?
C14 O7 C17 C18 -175.3(8) . . . . ?
C14 O7 C17 C16 1.2(11) . . . . ?
C14 C15 C16 C17 -0.6(13) . . . . ?
C3 C1 N1 Gd1 -0.8(13) . . . . ?
C3 C1 N1 O1 176.0(9) . . . . ?
C3 N2 N3 Gd2 -14.9(10) . . . . ?
C3 N2 N3 C4 176.7(9) . . . . ?
N3 N2 C3 O2 -4.3(14) . . . . ?
N3 N2 C3 C1 169.1(8) . . . . ?
C23 O11 C26 C25 1.3(14) . . . . ?
C23 O11 C26 C27 178.3(10) . . . . ?
C50 C49 C48 O21 4.3(17) . . . . ?
C50 C49 C48 C47 -174.2(10) . . . . ?
C53 C54 C55 O24 1.3(19) . . . . ?
C53 C54 C55 C56 178.6(11) . . . . ?
C65 C64 C63 O27 0(2) . . . . ?
C65 C64 C63 C62 175.4(12) . . . . ?
C2 C1 N1 Gd1 -175.6(9) . . . . ?
C2 C1 N1 O1 1.2(17) . . . . ?
C2 C1 C3 O2 -162.7(10) . . . . ?
C2 C1 C3 N2 23.2(15) . . . . ?
C24 C25 C26 O11 -1.1(15) . . . . ?
C24 C25 C26 C27 -177.4(13) . . . . ?
C24 C23 C22 N9 -173.2(14) . . . . ?
C15 C14 C13 N6 -173.2(12) . . . . ?
C6 C7 C8 O3 -0.7(13) . . . . ?
C6 C7 C8 C9 172.3(12) . . . . ?
C6 C5 C4 N3 -171.8(12) . . . . ?
C8 O3 C5 C6 -1.6(12) . . . . ?
C8 O3 C5 C4 175.8(10) . . . . ?
C8 C7 C6 C5 -0.3(14) . . . . ?
C5 O3 C8 C7 1.3(12) . . . . ?
C5 O3 C8 C9 -173.1(9) . . . . ?
C31 N12 N11 C30 172.8(10) . . . . ?
C31 C32 C33 C34 176.8(11) . . . . ?
C18 C17 C16 C15 175.2(11) . . . . ?
C71 C70 C69 C68 -179.7(13) . . . . ?
C22 N9 N8 C21 167.1(10) . . . . ?
C22 C23 C24 C25 177.1(14) . . . . ?
C66 C65 C64 C63 178.0(12) . . . . ?
C17 O7 C14 C15 -1.6(11) . . . . ?
C17 O7 C14 C13 176.3(9) . . . . ?
C32 O15 C35 C34 -1.1(11) . . . . ?
C32 O15 C35 C36 173.0(9) . . . . ?
C35 O15 C32 C31 -177.0(9) . . . . ?
C35 O15 C32 C33 1.9(12) . . . . ?
C35 C34 C33 C32 1.2(13) . . . . ?
C13 N6 N5 C12 179.9(9) . . . . ?
C13 C14 C15 C16 -175.9(12) . . . . ?
C33 C34 C35 O15 0.0(12) . . . . ?
C33 C34 C35 C36 -172.6(12) . . . . ?
C41 C40 C39 C38 171.1(13) . . . . ?
C43 C44 C45 O20 -3(2) . . . . ?
C43 C44 C45 C46 177.4(14) . . . . ?
C45 C44 C43 O19 6(2) . . . . ?
C45 C44 C43 C42 -171.4(13) . . . . ?
C67 C68 C69 C70 175.9(13) . . . . ?
C57 C58 C59 C60 172.9(12) . . . . ?
C37 C38 C39 C40 179.7(15) . . . . ?
C61 C60 C59 C58 -164.6(14) . . . . ?
